data_2235548
loop_
_publ_author_name
'Lee, Pei-Chi'
'Guo, Yi-Cin'
'Huang, Bor-Hunn'
'Chen, Ming-Jen'

_publ_section_title
;
 <i>tert</i>-Butyl
 2-sulfanylidene-2,3-dihydro-1<i>H</i>-imidazole-1-carboxylate
;
_journal_coeditor_code LH5490
_journal_issue 7
_journal_name_full 'Acta Crystallographica Section E'
_journal_page_first o2208
_journal_paper_doi 10.1107/S1600536812027924
_journal_volume 68
_journal_year 2012
_chemical_formula_iupac 'C8 H12 N2 O2 S'
_chemical_formula_moiety 'C8 H12 N2 O2 S'
_chemical_formula_sum 'C8 H12 N2 O2 S'
_chemical_formula_weight 200.26
_chemical_melting_point 439
_chemical_name_systematic
;
<i>tert</i>-Butyl 2-sulfanylidene-2,3-dihydro-1<i>H</i>-imidazole-1-carboxylate
;
_space_group_IT_number 14
_symmetry_cell_setting monoclinic
_symmetry_space_group_name_Hall '-P 2ybc'
_symmetry_space_group_name_H-M 'P 1 21/c 1'
_atom_sites_solution_hydrogens geom
_atom_sites_solution_primary direct
_atom_sites_solution_secondary difmap
_audit_creation_method SHELXL-97
_cell_angle_alpha 90.00
_cell_angle_beta 90.789(6)
_cell_angle_gamma 90.00
_cell_formula_units_Z 4
_cell_length_a 6.8316(3)
_cell_length_b 8.8893(5)
_cell_length_c 17.5458(15)
_cell_measurement_reflns_used 1507
_cell_measurement_temperature 293(2)
_cell_measurement_theta_max 29.1657
_cell_measurement_theta_min 2.9760
_cell_volume 1065.42(12)
_computing_cell_refinement 'CrysAlis PRO (Agilent, 2011)'
_computing_data_collection 'CrysAlis PRO (Agilent, 2011)'
_computing_data_reduction 'CrysAlis PRO (Agilent, 2011)'
_computing_molecular_graphics 'SHELXTL (Sheldrick, 2008)'
_computing_publication_material 'SHELXL97 (Sheldrick, 2008)'
_computing_structure_refinement 'SHELXL97 (Sheldrick, 2008)'
_computing_structure_solution 'SHELXS97 (Sheldrick, 2008)'
_diffrn_ambient_temperature 293(2)
_diffrn_detector_area_resol_mean 16.0690
_diffrn_measured_fraction_theta_full 0.999
_diffrn_measured_fraction_theta_max 0.851
_diffrn_measurement_device_type 'Agilent Xcalibur Sapphire3 Gemini'
_diffrn_measurement_method '\w scans'
_diffrn_radiation_monochromator graphite
_diffrn_radiation_source 'fine-focus sealed tube'
_diffrn_radiation_type MoK\a
_diffrn_radiation_wavelength 0.71073
_diffrn_reflns_av_R_equivalents 0.0472
_diffrn_reflns_av_sigmaI/netI 0.0602
_diffrn_reflns_limit_h_max 9
_diffrn_reflns_limit_h_min -9
_diffrn_reflns_limit_k_max 11
_diffrn_reflns_limit_k_min -11
_diffrn_reflns_limit_l_max 21
_diffrn_reflns_limit_l_min -23
_diffrn_reflns_number 4722
_diffrn_reflns_theta_full 26.00
_diffrn_reflns_theta_max 29.23
_diffrn_reflns_theta_min 2.98
_exptl_absorpt_coefficient_mu 0.276
_exptl_absorpt_correction_T_max 1.00000
_exptl_absorpt_correction_T_min 0.85889
_exptl_absorpt_correction_type multi-scan
_exptl_absorpt_process_details
;
(CrysAlis PRO; Agilent, 2011)
;
_exptl_crystal_colour colourless
_exptl_crystal_density_diffrn 1.248
_exptl_crystal_density_method 'not measured'
_exptl_crystal_description parallelpiped
_exptl_crystal_F_000 424
_exptl_crystal_size_max 0.60
_exptl_crystal_size_mid 0.50
_exptl_crystal_size_min 0.35
_refine_diff_density_max 0.373
_refine_diff_density_min -0.668
_refine_ls_extinction_method none
_refine_ls_goodness_of_fit_ref 1.087
_refine_ls_hydrogen_treatment constr
_refine_ls_matrix_type full
_refine_ls_number_parameters 118
_refine_ls_number_reflns 2472
_refine_ls_number_restraints 0
_refine_ls_restrained_S_all 1.087
_refine_ls_R_factor_all 0.0894
_refine_ls_R_factor_gt 0.0699
_refine_ls_shift/su_max 0.000
_refine_ls_shift/su_mean 0.000
_refine_ls_structure_factor_coef Fsqd
_refine_ls_weighting_details 'calc w=1/[\s^2^(Fo^2^)+(0.1200P)^2^+0.0000P] where P=(Fo^2^+2Fc^2^)/3'
_refine_ls_weighting_scheme calc
_refine_ls_wR_factor_gt 0.1904
_refine_ls_wR_factor_ref 0.2127
_reflns_number_gt 1808
_reflns_number_total 2472
_reflns_threshold_expression I>2\s(I)
_cod_data_source_file lh5490.cif
_cod_data_source_block I
_cod_original_sg_symbol_H-M 'P 21/c'
_cod_database_code 2235548
_cod_database_fobs_code 2235548

loop_
_symmetry_equiv_pos_as_xyz
'x, y, z'
'-x, y+1/2, -z+1/2'
'-x, -y, -z'
'x, -y-1/2, z-1/2'

loop_
_atom_site_type_symbol
_atom_site_label
_atom_site_fract_x
_atom_site_fract_y
_atom_site_fract_z
_atom_site_U_iso_or_equiv
_atom_site_adp_type
_atom_site_calc_flag
_atom_site_refinement_flags
_atom_site_occupancy
_atom_site_symmetry_multiplicity
S S 0.27124(9) 0.62848(7) 0.03744(6) 0.0726(4) Uani d . 1 1
O O1 0.3738(3) 0.9165(2) 0.12448(15) 0.0823(8) Uani d . 1 1
O O2 0.1365(3) 1.08602(18) 0.14513(10) 0.0541(5) Uani d . 1 1
N N1 -0.1123(3) 0.6966(2) 0.03370(11) 0.0468(5) Uani d . 1 1
H H1A -0.1457 0.6126 0.0129 0.056 Uiso calc R 1 1
N N2 0.0567(3) 0.87696(19) 0.08377(11) 0.0389(5) Uani d . 1 1
C C1 0.0732(3) 0.7337(2) 0.05224(13) 0.0415(5) Uani d . 1 1
C C2 -0.2421(3) 0.8086(3) 0.05181(14) 0.0508(6) Uani d . 1 1
H H2A -0.3770 0.8061 0.0440 0.061 Uiso calc R 1 1
C C3 -0.1412(3) 0.9201(3) 0.08217(13) 0.0472(6) Uani d . 1 1
H H3A -0.1916 1.0109 0.0994 0.057 Uiso calc R 1 1
C C4 0.2096(3) 0.9595(3) 0.11969(14) 0.0469(6) Uani d . 1 1
C C5 0.2572(4) 1.1899(3) 0.19323(15) 0.0587(7) Uani d . 1 1
C C6 0.1128(6) 1.3169(4) 0.2072(2) 0.0962(12) Uani d . 1 1
H H6A 0.0046 1.2795 0.2360 0.144 Uiso calc R 1 1
H H6B 0.0656 1.3553 0.1592 0.144 Uiso calc R 1 1
H H6C 0.1769 1.3960 0.2352 0.144 Uiso calc R 1 1
C C7 0.4278(5) 1.2477(4) 0.1471(2) 0.0896(11) Uani d . 1 1
H H7A 0.5177 1.1669 0.1379 0.134 Uiso calc R 1 1
H H7B 0.4935 1.3264 0.1748 0.134 Uiso calc R 1 1
H H7C 0.3800 1.2865 0.0992 0.134 Uiso calc R 1 1
C C8 0.3180(8) 1.1119(4) 0.2653(2) 0.1084(15) Uani d . 1 1
H H8A 0.4083 1.0327 0.2538 0.163 Uiso calc R 1 1
H H8B 0.2047 1.0702 0.2893 0.163 Uiso calc R 1 1
H H8C 0.3798 1.1829 0.2992 0.163 Uiso calc R 1 1

loop_
_atom_site_aniso_label
_atom_site_aniso_U_11
_atom_site_aniso_U_22
_atom_site_aniso_U_33
_atom_site_aniso_U_12
_atom_site_aniso_U_13
_atom_site_aniso_U_23
S 0.0365(4) 0.0442(5) 0.1370(8) -0.0011(3) 0.0015(4) -0.0349(4)
O1 0.0419(11) 0.0628(12) 0.142(2) 0.0071(9) -0.0166(12) -0.0510(13)
O2 0.0475(10) 0.0450(9) 0.0696(11) 0.0052(8) -0.0040(8) -0.0234(8)
N1 0.0350(10) 0.0458(11) 0.0598(11) -0.0064(9) 0.0021(8) -0.0122(9)
N2 0.0304(9) 0.0365(9) 0.0501(10) 0.0008(7) 0.0051(7) -0.0070(8)
C1 0.0348(12) 0.0363(11) 0.0535(12) -0.0065(9) 0.0045(9) -0.0055(10)
C2 0.0310(11) 0.0640(16) 0.0574(14) 0.0018(11) 0.0019(10) -0.0141(12)
C3 0.0346(12) 0.0546(14) 0.0525(13) 0.0079(10) 0.0028(9) -0.0103(11)
C4 0.0383(12) 0.0404(12) 0.0622(14) 0.0022(10) 0.0011(10) -0.0125(11)
C5 0.0710(18) 0.0431(13) 0.0619(15) -0.0010(13) -0.0053(13) -0.0206(12)
C6 0.104(3) 0.0696(19) 0.115(3) 0.014(2) -0.003(2) -0.048(2)
C7 0.090(2) 0.0680(19) 0.111(3) -0.0256(19) 0.000(2) -0.029(2)
C8 0.167(5) 0.082(3) 0.075(2) 0.001(2) -0.038(2) -0.0115(19)

loop_
_atom_type_symbol
_atom_type_description
_atom_type_scat_dispersion_real
_atom_type_scat_dispersion_imag
_atom_type_scat_source
C C 0.0033 0.0016 'International Tables Vol C Tables 4.2.6.8 and 6.1.1.4'
H H 0.0000 0.0000 'International Tables Vol C Tables 4.2.6.8 and 6.1.1.4'
N N 0.0061 0.0033 'International Tables Vol C Tables 4.2.6.8 and 6.1.1.4'
O O 0.0106 0.0060 'International Tables Vol C Tables 4.2.6.8 and 6.1.1.4'
S S 0.1246 0.1234 'International Tables Vol C Tables 4.2.6.8 and 6.1.1.4'

loop_
_geom_angle_atom_site_label_1
_geom_angle_atom_site_label_2
_geom_angle_atom_site_label_3
_geom_angle
C4 O2 C5 120.9(2)
C1 N1 C2 112.04(19)
C1 N1 H1A 124.0
C2 N1 H1A 124.0
C1 N2 C3 108.91(18)
C1 N2 C4 125.90(19)
C3 N2 C4 124.82(19)
N1 C1 N2 103.84(18)
N1 C1 S 126.03(17)
N2 C1 S 130.11(16)
C3 C2 N1 107.6(2)
C3 C2 H2A 126.2
N1 C2 H2A 126.2
C2 C3 N2 107.6(2)
C2 C3 H3A 126.2
N2 C3 H3A 126.2
O1 C4 O2 128.0(2)
O1 C4 N2 123.7(2)
O2 C4 N2 108.25(19)
O2 C5 C8 109.7(2)
O2 C5 C7 109.3(2)
C8 C5 C7 113.7(3)
O2 C5 C6 101.3(2)
C8 C5 C6 112.4(3)
C7 C5 C6 109.8(3)
C5 C6 H6A 109.5
C5 C6 H6B 109.5
H6A C6 H6B 109.5
C5 C6 H6C 109.5
H6A C6 H6C 109.5
H6B C6 H6C 109.5
C5 C7 H7A 109.5
C5 C7 H7B 109.5
H7A C7 H7B 109.5
C5 C7 H7C 109.5
H7A C7 H7C 109.5
H7B C7 H7C 109.5
C5 C8 H8A 109.5
C5 C8 H8B 109.5
H8A C8 H8B 109.5
C5 C8 H8C 109.5
H8A C8 H8C 109.5
H8B C8 H8C 109.5

loop_
_geom_bond_atom_site_label_1
_geom_bond_atom_site_label_2
_geom_bond_distance
S C1 1.668(2)
O1 C4 1.186(3)
O2 C4 1.312(3)
O2 C5 1.492(3)
N1 C1 1.345(3)
N1 C2 1.374(3)
N1 H1A 0.8600
N2 C1 1.394(3)
N2 C3 1.405(3)
N2 C4 1.417(3)
C2 C3 1.316(3)
C2 H2A 0.9300
C3 H3A 0.9300
C5 C8 1.496(5)
C5 C7 1.518(4)
C5 C6 1.521(4)
C6 H6A 0.9600
C6 H6B 0.9600
C6 H6C 0.9600
C7 H7A 0.9600
C7 H7B 0.9600
C7 H7C 0.9600
C8 H8A 0.9600
C8 H8B 0.9600
C8 H8C 0.9600

loop_
_geom_hbond_atom_site_label_D
_geom_hbond_atom_site_label_H
_geom_hbond_atom_site_label_A
_geom_hbond_site_symmetry_A
_geom_hbond_distance_DH
_geom_hbond_distance_HA
_geom_hbond_distance_DA
_geom_hbond_angle_DHA
N1 H1A S 3_565 0.86 2.47 3.324(2) 173.9

loop_
_cod_related_entry_id
_cod_related_entry_database
_cod_related_entry_code
1 ChemSpider 30657894
